data_2227130
loop_
_publ_author_name
'Meskini, Ihssan'
'Daoudi, Maria'
'Daran, Jean-Claude'
'Ben Hadda, Taibi'
'Zouihri, Hafid'

_publ_section_title
;
 Poly[[bis{\m~3~-2-[(3,5-dimethyl-1<i>H</i>-pyrazol-1-yl)(phenyl)methyl]propanedioato}tetrasodium(I)]
 7.5-hydrate]
;
_journal_coeditor_code XU2795
_journal_issue 8
_journal_name_full 'Acta Crystallographica Section E'
_journal_page_first m1009
_journal_page_last m1010
_journal_paper_doi 10.1107/S1600536810028515
_journal_volume 66
_journal_year 2010
_chemical_formula_iupac '[Na4 (C15 H14 N2 O4)2], 7.5H2 O'
_chemical_formula_moiety 'C30 H28 N4 Na4 O8, 7.5(H2 O)'
_chemical_formula_sum 'C30 H43 N4 Na4 O15.5'
_chemical_formula_weight 799.64
_chemical_name_systematic
;
Poly[[bis{\m~3~-2-[(3,5-dimethyl-1<i>H</i>-pyrazol-1-
yl)(phenyl)methyl]propanedioato}tetrasodium(I)] 7.5-hydrate]
;
_space_group_IT_number 15
_symmetry_cell_setting monoclinic
_symmetry_space_group_name_Hall '-C 2yc'
_symmetry_space_group_name_H-M 'C 1 2/c 1'
_atom_sites_solution_hydrogens geom
_atom_sites_solution_primary direct
_atom_sites_solution_secondary difmap
_audit_creation_method SHELXL-97
_cell_angle_alpha 90.00
_cell_angle_beta 102.139(3)
_cell_angle_gamma 90.00
_cell_formula_units_Z 8
_cell_length_a 31.8211(11)
_cell_length_b 14.4951(4)
_cell_length_c 16.1113(5)
_cell_measurement_pressure 101
_cell_measurement_reflns_used 2648
_cell_measurement_temperature 293(2)
_cell_measurement_theta_max 26.3
_cell_measurement_theta_min 1.5
_cell_volume 7265.2(4)
_computing_cell_refinement 'SAINT (Bruker, 2005)'
_computing_data_collection 'APEX2 (Bruker, 2005)'
_computing_data_reduction 'SAINT (Bruker, 2005)'
_computing_molecular_graphics 'PLATON (Spek, 2009)'
_computing_publication_material 'publCIF (Westrip, 2010)'
_computing_structure_refinement 'SHELXL97 (Sheldrick, 2008)'
_computing_structure_solution 'SHELXS97 (Sheldrick, 2008)'
_diffrn_ambient_temperature 296(2)
_diffrn_measured_fraction_theta_full 1.000
_diffrn_measured_fraction_theta_max 1.000
_diffrn_measurement_device_type 'Bruker X8 APEXII CCD area-detector'
_diffrn_measurement_method '\f and \w'
_diffrn_radiation_monochromator graphite
_diffrn_radiation_source 'fine-focus sealed tube'
_diffrn_radiation_type MoK\a
_diffrn_radiation_wavelength 0.71073
_diffrn_reflns_av_R_equivalents 0.0494
_diffrn_reflns_av_sigmaI/netI 0.0308
_diffrn_reflns_limit_h_max 42
_diffrn_reflns_limit_h_min -42
_diffrn_reflns_limit_k_max 19
_diffrn_reflns_limit_k_min -19
_diffrn_reflns_limit_l_max 21
_diffrn_reflns_limit_l_min -21
_diffrn_reflns_number 76380
_diffrn_reflns_theta_full 28.28
_diffrn_reflns_theta_max 28.28
_diffrn_reflns_theta_min 1.31
_diffrn_standards_number 0
_exptl_absorpt_coefficient_mu 0.156
_exptl_absorpt_correction_type none
_exptl_crystal_colour colourless
_exptl_crystal_density_diffrn 1.462
_exptl_crystal_density_method 'not measured'
_exptl_crystal_description Block
_exptl_crystal_F_000 3352
_exptl_crystal_size_max 0.45
_exptl_crystal_size_mid 0.38
_exptl_crystal_size_min 0.19
_refine_diff_density_max 0.526
_refine_diff_density_min -0.436
_refine_ls_extinction_method none
_refine_ls_goodness_of_fit_ref 1.022
_refine_ls_hydrogen_treatment constr
_refine_ls_matrix_type full
_refine_ls_number_parameters 488
_refine_ls_number_reflns 9034
_refine_ls_number_restraints 0
_refine_ls_restrained_S_all 1.022
_refine_ls_R_factor_all 0.0645
_refine_ls_R_factor_gt 0.0362
_refine_ls_shift/su_max 0.006
_refine_ls_shift/su_mean 0.000
_refine_ls_structure_factor_coef Fsqd
_refine_ls_weighting_details 'calc w=1/[\s^2^(Fo^2^)+(0.0783P)^2^+2.7360P] where P=(Fo^2^+2Fc^2^)/3'
_refine_ls_weighting_scheme calc
_refine_ls_wR_factor_gt 0.1001
_refine_ls_wR_factor_ref 0.1303
_reflns_number_gt 6490
_reflns_number_total 9034
_reflns_threshold_expression I>2\s(I)
_cod_data_source_file xu2795.cif
_cod_data_source_block I
_cod_original_sg_symbol_H-M 'C 2/c'
_cod_original_formula_sum 'C30 H43 N4 Na4 O15.50'
_cod_database_code 2227130
_cod_database_fobs_code 2227130

loop_
_symmetry_equiv_pos_as_xyz
'x, y, z'
'-x, y, -z+1/2'
'x+1/2, y+1/2, z'
'-x+1/2, y+1/2, -z+1/2'
'-x, -y, -z'
'x, -y, z-1/2'
'-x+1/2, -y+1/2, -z'
'x+1/2, -y+1/2, z-1/2'

loop_
_atom_site_type_symbol
_atom_site_label
_atom_site_fract_x
_atom_site_fract_y
_atom_site_fract_z
_atom_site_U_iso_or_equiv
_atom_site_adp_type
_atom_site_calc_flag
_atom_site_refinement_flags
_atom_site_occupancy
_atom_site_disorder_assembly
_atom_site_disorder_group
C C1 0.13673(5) 0.43818(11) 0.21255(10) 0.0157(3) Uani d . 1 . .
H H1 0.1288 0.5033 0.2036 0.019 Uiso calc R 1 . .
C C2 0.09753(5) 0.38687(10) 0.23022(10) 0.0146(3) Uani d . 1 . .
H H2 0.1049 0.3215 0.2390 0.018 Uiso calc R 1 . .
N N1 0.14699(4) 0.40316(9) 0.13308(8) 0.0171(3) Uani d . 1 . .
N N2 0.15635(5) 0.31192(9) 0.12560(9) 0.0217(3) Uani d . 1 . .
C C11 0.14801(5) 0.45027(12) 0.06112(11) 0.0211(3) Uani d . 1 . .
C C111 0.17568(5) 0.43350(12) 0.28481(10) 0.0189(3) Uani d . 1 . .
C C112 0.18973(7) 0.35192(14) 0.32677(13) 0.0351(5) Uani d . 1 . .
H H112 0.1747 0.2975 0.3109 0.042 Uiso calc R 1 . .
C C113 0.22592(7) 0.35053(16) 0.39193(15) 0.0451(6) Uani d . 1 . .
H H113 0.2350 0.2953 0.4193 0.054 Uiso calc R 1 . .
C C114 0.24851(6) 0.43032(17) 0.41628(14) 0.0420(5) Uani d . 1 . .
H H114 0.2728 0.4292 0.4599 0.050 Uiso calc R 1 . .
C C115 0.23495(7) 0.51153(16) 0.37580(16) 0.0450(6) Uani d . 1 . .
H H115 0.2501 0.5657 0.3920 0.054 Uiso calc R 1 . .
C C116 0.19862(6) 0.51313(14) 0.31076(14) 0.0328(4) Uani d . 1 . .
H H116 0.1895 0.5687 0.2842 0.039 Uiso calc R 1 . .
C C12 0.15814(6) 0.38751(13) 0.00471(11) 0.0268(4) Uani d . 1 . .
H H12 0.1610 0.3990 -0.0506 0.032 Uiso calc R 1 . .
C C13 0.16321(6) 0.30294(12) 0.04696(12) 0.0249(4) Uani d . 1 . .
C C14 0.17451(8) 0.21067(14) 0.01556(14) 0.0417(5) Uani d . 1 . .
H H14A 0.1753 0.1653 0.0593 0.063 Uiso calc R 1 . .
H H14B 0.2022 0.2141 0.0009 0.063 Uiso calc R 1 . .
H H14C 0.1533 0.1935 -0.0337 0.063 Uiso calc R 1 . .
C C15 0.13940(7) 0.55134(13) 0.05108(13) 0.0308(4) Uani d . 1 . .
H H15A 0.1111 0.5643 0.0598 0.046 Uiso calc R 1 . .
H H15B 0.1414 0.5701 -0.0051 0.046 Uiso calc R 1 . .
H H15C 0.1602 0.5846 0.0920 0.046 Uiso calc R 1 . .
C C21 0.08148(5) 0.42241(11) 0.30808(10) 0.0177(3) Uani d . 1 . .
C C22 0.05932(5) 0.39513(11) 0.15432(10) 0.0163(3) Uani d . 1 . .
O O1 0.09050(4) 0.50303(8) 0.33362(8) 0.0245(3) Uani d . 1 . .
O O2 0.05884(4) 0.36630(9) 0.33884(8) 0.0292(3) Uani d . 1 . .
O O3 0.04974(4) 0.47344(8) 0.12450(8) 0.0246(3) Uani d . 1 . .
O O4 0.03947(4) 0.32106(8) 0.12934(8) 0.0227(3) Uani d . 1 . .
C C3 0.12948(5) -0.12031(11) 0.19213(10) 0.0152(3) Uani d . 1 . .
H H3 0.1257 -0.1848 0.2073 0.018 Uiso calc R 1 . .
C C4 0.08996(5) -0.06637(11) 0.20531(10) 0.0141(3) Uani d . 1 . .
H H4 0.0968 -0.0005 0.2054 0.017 Uiso calc R 1 . .
N N3 0.16800(4) -0.08512(9) 0.25020(9) 0.0177(3) Uani d . 1 . .
N N4 0.17591(4) 0.00742(9) 0.25847(9) 0.0203(3) Uani d . 1 . .
C C31 0.20142(6) -0.13530(13) 0.29413(12) 0.0249(4) Uani d . 1 . .
C C311 0.13456(5) -0.11851(11) 0.10044(10) 0.0175(3) Uani d . 1 . .
C C312 0.13502(6) -0.20186(12) 0.05790(12) 0.0274(4) Uani d . 1 . .
H H312 0.1330 -0.2570 0.0863 0.033 Uiso calc R 1 . .
C C313 0.13850(7) -0.20368(14) -0.02656(13) 0.0345(5) Uani d . 1 . .
H H313 0.1389 -0.2598 -0.0543 0.041 Uiso calc R 1 . .
C C314 0.14133(6) -0.12223(14) -0.06929(12) 0.0296(4) Uani d . 1 . .
H H314 0.1435 -0.1234 -0.1260 0.035 Uiso calc R 1 . .
C C315 0.14097(6) -0.03861(13) -0.02781(11) 0.0255(4) Uani d . 1 . .
H H315 0.1431 0.0163 -0.0565 0.031 Uiso calc R 1 . .
C C316 0.13747(5) -0.03674(12) 0.05677(11) 0.0222(3) Uani d . 1 . .
H H316 0.1371 0.0195 0.0843 0.027 Uiso calc R 1 . .
C C32 0.23146(6) -0.07307(13) 0.33379(13) 0.0299(4) Uani d . 1 . .
H H32 0.2578 -0.0862 0.3695 0.036 Uiso calc R 1 . .
C C33 0.21456(5) 0.01393(12) 0.30977(12) 0.0243(4) Uani d . 1 . .
C C34 0.23424(6) 0.10641(14) 0.33425(14) 0.0369(5) Uani d . 1 . .
H H34A 0.2150 0.1539 0.3078 0.055 Uiso calc PR 0.50 . .
H H34B 0.2610 0.1113 0.3159 0.055 Uiso calc PR 0.50 . .
H H34C 0.2394 0.1133 0.3948 0.055 Uiso calc PR 0.50 . .
H H34D 0.2619 0.0984 0.3712 0.055 Uiso calc PR 0.50 . .
H H34E 0.2159 0.1411 0.3631 0.055 Uiso calc PR 0.50 . .
H H34F 0.2375 0.1391 0.2842 0.055 Uiso calc PR 0.50 . .
C C35 0.20217(7) -0.23784(14) 0.29361(15) 0.0399(5) Uani d . 1 . .
H H35A 0.1782 -0.2610 0.3149 0.060 Uiso calc R 1 . .
H H35B 0.2285 -0.2593 0.3290 0.060 Uiso calc R 1 . .
H H35C 0.2003 -0.2594 0.2366 0.060 Uiso calc R 1 . .
C C41 0.05116(5) -0.08420(11) 0.13273(10) 0.0154(3) Uani d . 1 . .
C C42 0.07637(5) -0.08894(11) 0.28921(10) 0.0156(3) Uani d . 1 . .
O O5 0.03524(4) -0.01421(8) 0.09023(7) 0.0191(2) Uani d . 1 . .
O O6 0.03787(4) -0.16533(8) 0.11998(8) 0.0230(3) Uani d . 1 . .
O O7 0.08345(4) -0.16799(8) 0.32102(8) 0.0239(3) Uani d . 1 . .
O O8 0.05735(4) -0.02532(8) 0.31923(7) 0.0229(3) Uani d . 1 . .
Na Na1 0.0000 0.5000 0.0000 0.0202(2) Uani d S 1 . .
Na Na2 0.03995(2) 0.00005(4) 0.44768(4) 0.01928(15) Uani d . 1 . .
Na Na3 0.0000 0.28300(6) 0.2500 0.0230(2) Uani d S 1 . .
Na Na4 0.03267(3) -0.34679(6) 0.13857(5) 0.0347(2) Uani d . 1 . .
Na Na5 0.04893(2) 0.15926(4) 0.10917(4) 0.02081(15) Uani d . 1 . .
O O11 -0.03287(4) 0.35116(8) 0.00998(7) 0.0201(2) Uani d . 1 . .
H H111 -0.0480 0.3692 0.0450 0.030 Uiso d R 1 . .
H H11B -0.0086 0.3365 0.0400 0.030 Uiso d R 1 . .
O O12 -0.03957(4) 0.59680(9) 0.07746(8) 0.0276(3) Uani d . 1 . .
H H121 -0.0542 0.5642 0.1043 0.041 Uiso d R 1 . .
H H122 -0.0554 0.6369 0.0489 0.041 Uiso d R 1 . .
O O21 0.04694(4) -0.16789(8) 0.46475(7) 0.0231(3) Uani d . 1 . .
H H211 0.0208 -0.1762 0.4404 0.035 Uiso d R 1 . .
H H212 0.0611 -0.1749 0.4263 0.035 Uiso d R 1 . .
O O22 0.02907(4) 0.15783(8) 0.42770(8) 0.0231(3) Uani d . 1 . .
H H221 0.0435 0.1722 0.3908 0.035 Uiso d R 1 . .
H H222 0.0368 0.1942 0.4697 0.035 Uiso d R 1 . .
O O31 0.04933(4) 0.15204(8) 0.26444(8) 0.0225(3) Uani d . 1 . .
H H31A 0.0500 0.0942 0.2749 0.034 Uiso d R 1 . .
H H31B 0.0750 0.1673 0.2648 0.034 Uiso d R 1 . .
O O41 0.0000 -0.27849(13) 0.2500 0.0307(4) Uani d S 1 . .
H H411 0.0213 -0.2470 0.2736 0.046 Uiso d R 1 . .
O O42 0.09668(4) -0.33909(8) 0.24137(8) 0.0279(3) Uani d . 1 . .
H H421 0.0932 -0.3870 0.2691 0.042 Uiso d R 1 . .
H H422 0.0940 -0.2925 0.2718 0.042 Uiso d R 1 . .
O O51 0.12258(4) 0.15927(8) 0.19318(8) 0.0242(3) Uani d . 1 . .
H H511 0.1410 0.1169 0.2115 0.036 Uiso d R 1 . .
H H512 0.1361 0.2027 0.1744 0.036 Uiso d R 1 . .

loop_
_atom_site_aniso_label
_atom_site_aniso_U_11
_atom_site_aniso_U_22
_atom_site_aniso_U_33
_atom_site_aniso_U_12
_atom_site_aniso_U_13
_atom_site_aniso_U_23
C1 0.0160(7) 0.0154(7) 0.0155(8) -0.0014(6) 0.0030(6) -0.0002(6)
C2 0.0146(7) 0.0150(7) 0.0137(7) -0.0007(5) 0.0018(6) 0.0003(6)
N1 0.0197(7) 0.0161(6) 0.0162(7) -0.0001(5) 0.0056(5) 0.0010(5)
N2 0.0266(7) 0.0171(7) 0.0229(8) 0.0015(6) 0.0086(6) -0.0003(6)
C11 0.0212(8) 0.0232(9) 0.0191(8) 0.0007(6) 0.0051(7) 0.0050(7)
C111 0.0150(7) 0.0245(8) 0.0174(8) -0.0013(6) 0.0039(6) -0.0019(6)
C112 0.0344(11) 0.0277(10) 0.0349(11) -0.0031(8) -0.0113(9) 0.0033(8)
C113 0.0409(12) 0.0434(13) 0.0409(13) 0.0032(10) -0.0145(10) 0.0094(10)
C114 0.0238(10) 0.0651(15) 0.0314(12) -0.0069(10) -0.0074(8) -0.0027(10)
C115 0.0347(11) 0.0490(14) 0.0448(14) -0.0203(10) -0.0066(10) -0.0067(11)
C116 0.0308(10) 0.0290(10) 0.0352(11) -0.0083(8) -0.0006(8) 0.0001(8)
C12 0.0344(10) 0.0299(10) 0.0178(9) 0.0019(7) 0.0090(7) 0.0022(7)
C13 0.0286(9) 0.0248(9) 0.0234(9) -0.0002(7) 0.0099(7) -0.0022(7)
C14 0.0624(15) 0.0312(11) 0.0370(12) 0.0035(10) 0.0229(11) -0.0055(9)
C15 0.0402(11) 0.0237(9) 0.0294(10) 0.0042(8) 0.0093(8) 0.0096(8)
C21 0.0153(7) 0.0232(8) 0.0133(8) -0.0004(6) 0.0004(6) -0.0002(6)
C22 0.0152(7) 0.0207(8) 0.0136(7) -0.0004(6) 0.0044(6) -0.0012(6)
O1 0.0314(7) 0.0219(6) 0.0219(6) -0.0028(5) 0.0097(5) -0.0056(5)
O2 0.0354(7) 0.0332(7) 0.0227(7) -0.0136(6) 0.0143(6) -0.0036(5)
O3 0.0253(6) 0.0210(6) 0.0235(7) -0.0020(5) -0.0040(5) 0.0064(5)
O4 0.0211(6) 0.0196(6) 0.0237(6) -0.0021(5) -0.0035(5) -0.0039(5)
C3 0.0161(7) 0.0152(7) 0.0144(7) 0.0005(6) 0.0034(6) -0.0009(6)
C4 0.0147(7) 0.0145(7) 0.0132(7) 0.0006(5) 0.0031(6) 0.0006(6)
N3 0.0169(6) 0.0181(7) 0.0174(7) 0.0021(5) 0.0020(5) 0.0003(5)
N4 0.0195(7) 0.0176(7) 0.0232(8) -0.0007(5) 0.0031(6) -0.0005(6)
C31 0.0201(8) 0.0272(9) 0.0264(9) 0.0069(7) 0.0024(7) 0.0052(7)
C311 0.0146(7) 0.0219(8) 0.0167(8) 0.0012(6) 0.0053(6) -0.0013(6)
C312 0.0383(10) 0.0216(9) 0.0245(9) 0.0015(7) 0.0113(8) -0.0018(7)
C313 0.0460(12) 0.0328(11) 0.0262(10) 0.0016(9) 0.0110(9) -0.0115(8)
C314 0.0245(9) 0.0476(12) 0.0175(9) -0.0009(8) 0.0066(7) -0.0037(8)
C315 0.0236(9) 0.0345(10) 0.0184(9) -0.0029(7) 0.0044(7) 0.0041(7)
C316 0.0243(8) 0.0232(9) 0.0198(9) 0.0001(7) 0.0059(7) -0.0007(7)
C32 0.0182(8) 0.0349(11) 0.0327(11) 0.0033(7) -0.0033(7) 0.0026(8)
C33 0.0180(8) 0.0295(10) 0.0251(9) -0.0021(7) 0.0038(7) -0.0013(7)
C34 0.0271(10) 0.0353(11) 0.0457(13) -0.0096(8) 0.0022(9) -0.0067(9)
C35 0.0343(11) 0.0265(10) 0.0536(14) 0.0121(8) -0.0028(10) 0.0041(9)
C41 0.0142(7) 0.0218(8) 0.0114(7) 0.0017(6) 0.0056(6) -0.0003(6)
C42 0.0168(7) 0.0176(7) 0.0118(7) -0.0008(6) 0.0016(6) -0.0007(6)
O5 0.0207(6) 0.0224(6) 0.0138(6) 0.0041(4) 0.0025(4) 0.0036(4)
O6 0.0229(6) 0.0218(6) 0.0219(6) -0.0030(5) -0.0007(5) -0.0010(5)
O7 0.0366(7) 0.0202(6) 0.0177(6) 0.0055(5) 0.0118(5) 0.0047(5)
O8 0.0326(7) 0.0204(6) 0.0185(6) 0.0062(5) 0.0119(5) 0.0012(5)
Na1 0.0243(5) 0.0168(4) 0.0175(5) -0.0013(3) -0.0003(4) 0.0014(4)
Na2 0.0231(3) 0.0201(3) 0.0154(3) 0.0022(2) 0.0059(3) -0.0001(2)
Na3 0.0219(5) 0.0212(5) 0.0263(5) 0.000 0.0060(4) 0.000
Na4 0.0301(4) 0.0529(5) 0.0206(4) -0.0048(3) 0.0045(3) -0.0084(3)
Na5 0.0230(3) 0.0220(3) 0.0168(3) 0.0017(3) 0.0027(3) -0.0014(3)
O11 0.0199(6) 0.0241(6) 0.0160(6) 0.0008(4) 0.0033(5) 0.0002(5)
O12 0.0253(6) 0.0326(7) 0.0259(7) 0.0014(5) 0.0080(5) 0.0062(5)
O21 0.0230(6) 0.0302(7) 0.0165(6) 0.0021(5) 0.0049(5) 0.0016(5)
O22 0.0264(6) 0.0201(6) 0.0236(6) 0.0001(5) 0.0073(5) -0.0035(5)
O31 0.0241(6) 0.0185(6) 0.0260(7) 0.0012(5) 0.0078(5) 0.0035(5)
O41 0.0288(10) 0.0320(10) 0.0328(11) 0.000 0.0099(8) 0.000
O42 0.0353(7) 0.0197(6) 0.0292(7) -0.0003(5) 0.0080(6) 0.0001(5)
O51 0.0214(6) 0.0181(6) 0.0337(7) 0.0005(5) 0.0073(5) 0.0057(5)

loop_
_atom_type_symbol
_atom_type_description
_atom_type_scat_dispersion_real
_atom_type_scat_dispersion_imag
_atom_type_scat_source
C C 0.0033 0.0016 'International Tables Vol C Tables 4.2.6.8 and 6.1.1.4'
H H 0.0000 0.0000 'International Tables Vol C Tables 4.2.6.8 and 6.1.1.4'
N N 0.0061 0.0033 'International Tables Vol C Tables 4.2.6.8 and 6.1.1.4'
O O 0.0106 0.0060 'International Tables Vol C Tables 4.2.6.8 and 6.1.1.4'
Na Na 0.0362 0.0249 'International Tables Vol C Tables 4.2.6.8 and 6.1.1.4'

loop_
_geom_angle_atom_site_label_1
_geom_angle_atom_site_label_2
_geom_angle_atom_site_label_3
_geom_angle_site_symmetry_1
_geom_angle_site_symmetry_3
_geom_angle
_geom_angle_publ_flag
N1 C1 C111 . . 110.93(13) ?
N1 C1 C2 . . 109.38(12) ?
C111 C1 C2 . . 113.78(13) ?
N1 C1 H1 . . 107.5 ?
C111 C1 H1 . . 107.5 ?
C2 C1 H1 . . 107.5 ?
C1 C2 C22 . . 110.71(12) ?
C1 C2 C21 . . 114.35(13) ?
C22 C2 C21 . . 106.25(12) ?
C1 C2 H2 . . 108.5 ?
C22 C2 H2 . . 108.5 ?
C21 C2 H2 . . 108.5 ?
C11 N1 N2 . . 111.61(13) ?
C11 N1 C1 . . 128.29(14) ?
N2 N1 C1 . . 120.09(12) ?
C13 N2 N1 . . 105.07(13) ?
N1 C11 C12 . . 106.54(15) ?
N1 C11 C15 . . 123.48(15) ?
C12 C11 C15 . . 129.98(16) ?
C116 C111 C112 . . 117.92(17) ?
C116 C111 C1 . . 119.36(16) ?
C112 C111 C1 . . 122.72(15) ?
C113 C112 C111 . . 120.82(18) ?
C113 C112 H112 . . 119.6 ?
C111 C112 H112 . . 119.6 ?
C114 C113 C112 . . 120.4(2) ?
C114 C113 H113 . . 119.8 ?
C112 C113 H113 . . 119.8 ?
C115 C114 C113 . . 119.57(19) ?
C115 C114 H114 . . 120.2 ?
C113 C114 H114 . . 120.2 ?
C114 C115 C116 . . 120.17(19) ?
C114 C115 H115 . . 119.9 ?
C116 C115 H115 . . 119.9 ?
C111 C116 C115 . . 121.16(19) ?
C111 C116 H116 . . 119.4 ?
C115 C116 H116 . . 119.4 ?
C11 C12 C13 . . 106.19(16) ?
C11 C12 H12 . . 126.9 ?
C13 C12 H12 . . 126.9 ?
N2 C13 C12 . . 110.59(15) ?
N2 C13 C14 . . 120.33(16) ?
C12 C13 C14 . . 129.07(17) ?
C13 C14 H14A . . 109.5 ?
C13 C14 H14B . . 109.5 ?
H14A C14 H14B . . 109.5 ?
C13 C14 H14C . . 109.5 ?
H14A C14 H14C . . 109.5 ?
H14B C14 H14C . . 109.5 ?
C11 C15 H15A . . 109.5 ?
C11 C15 H15B . . 109.5 ?
H15A C15 H15B . . 109.5 ?
C11 C15 H15C . . 109.5 ?
H15A C15 H15C . . 109.5 ?
H15B C15 H15C . . 109.5 ?
O1 C21 O2 . . 125.86(15) ?
O1 C21 C2 . . 119.19(14) ?
O2 C21 C2 . . 114.91(14) ?
O3 C22 O4 . . 125.76(15) ?
O3 C22 C2 . . 117.81(14) ?
O4 C22 C2 . . 116.40(14) ?
C21 O2 Na3 . . 121.68(11) ?
C22 O3 Na1 . . 123.65(10) ?
C22 O3 Na4 . 1_565 152.98(11) ?
Na1 O3 Na4 . 1_565 78.32(4) ?
C22 O4 Na5 . . 143.51(11) ?
C22 O4 Na3 . . 103.32(10) ?
Na5 O4 Na3 . . 89.30(5) ?
N3 C3 C311 . . 111.60(12) ?
N3 C3 C4 . . 109.50(12) ?
C311 C3 C4 . . 112.58(13) ?
N3 C3 H3 . . 107.6 ?
C311 C3 H3 . . 107.6 ?
C4 C3 H3 . . 107.6 ?
C3 C4 C41 . . 111.15(12) ?
C3 C4 C42 . . 113.80(12) ?
C41 C4 C42 . . 107.72(12) ?
C3 C4 H4 . . 108.0 ?
C41 C4 H4 . . 108.0 ?
C42 C4 H4 . . 108.0 ?
C31 N3 N4 . . 111.53(14) ?
C31 N3 C3 . . 127.11(14) ?
N4 N3 C3 . . 121.02(13) ?
C33 N4 N3 . . 104.89(13) ?
N3 C31 C32 . . 106.47(16) ?
N3 C31 C35 . . 122.97(17) ?
C32 C31 C35 . . 130.56(17) ?
C312 C311 C316 . . 118.83(16) ?
C312 C311 C3 . . 118.58(15) ?
C316 C311 C3 . . 122.56(14) ?
C313 C312 C311 . . 120.71(17) ?
C313 C312 H312 . . 119.6 ?
C311 C312 H312 . . 119.6 ?
C314 C313 C312 . . 120.00(18) ?
C314 C313 H313 . . 120.0 ?
C312 C313 H313 . . 120.0 ?
C313 C314 C315 . . 120.01(17) ?
C313 C314 H314 . . 120.0 ?
C315 C314 H314 . . 120.0 ?
C314 C315 C316 . . 120.01(17) ?
C314 C315 H315 . . 120.0 ?
C316 C315 H315 . . 120.0 ?
C315 C316 C311 . . 120.43(16) ?
C315 C316 H316 . . 119.8 ?
C311 C316 H316 . . 119.8 ?
C31 C32 C33 . . 105.99(16) ?
C31 C32 H32 . . 127.0 ?
C33 C32 H32 . . 127.0 ?
N4 C33 C32 . . 111.11(15) ?
N4 C33 C34 . . 120.47(16) ?
C32 C33 C34 . . 128.42(17) ?
C33 C34 H34A . . 109.5 ?
C33 C34 H34B . . 109.5 ?
H34A C34 H34B . . 109.5 ?
C33 C34 H34C . . 109.5 ?
H34A C34 H34C . . 109.5 ?
H34B C34 H34C . . 109.5 ?
C33 C34 H34D . . 109.5 ?
H34A C34 H34D . . 141.1 ?
H34B C34 H34D . . 56.3 ?
H34C C34 H34D . . 56.3 ?
C33 C34 H34E . . 109.5 ?
H34A C34 H34E . . 56.3 ?
H34B C34 H34E . . 141.1 ?
H34C C34 H34E . . 56.3 ?
H34D C34 H34E . . 109.5 ?
C33 C34 H34F . . 109.5 ?
H34A C34 H34F . . 56.3 ?
H34B C34 H34F . . 56.3 ?
H34C C34 H34F . . 141.1 ?
H34D C34 H34F . . 109.5 ?
H34E C34 H34F . . 109.5 ?
C31 C35 H35A . . 109.5 ?
C31 C35 H35B . . 109.5 ?
H35A C35 H35B . . 109.5 ?
C31 C35 H35C . . 109.5 ?
H35A C35 H35C . . 109.5 ?
H35B C35 H35C . . 109.5 ?
O6 C41 O5 . . 125.44(15) ?
O6 C41 C4 . . 118.26(13) ?
O5 C41 C4 . . 116.30(14) ?
O8 C42 O7 . . 124.95(15) ?
O8 C42 C4 . . 115.47(13) ?
O7 C42 C4 . . 119.54(13) ?
C41 O5 Na2 . 6 119.93(10) ?
C41 O5 Na2 . 2 118.67(10) ?
Na2 O5 Na2 6 2 90.52(5) ?
C41 O5 Na5 . . 133.06(10) ?
Na2 O5 Na5 6 . 89.22(4) ?
Na2 O5 Na5 2 . 94.76(4) ?
C41 O6 Na4 . . 159.80(11) ?
C42 O8 Na2 . . 134.19(11) ?
O3 Na1 O3 . 5_565 180.00(8) ?
O3 Na1 O12 . 5_565 90.88(4) ?
O3 Na1 O12 5_565 5_565 89.12(4) ?
O3 Na1 O12 . . 89.12(4) ?
O3 Na1 O12 5_565 . 90.88(4) ?
O12 Na1 O12 5_565 . 180.00(5) ?
O3 Na1 O11 . 5_565 88.82(4) ?
O3 Na1 O11 5_565 5_565 91.18(4) ?
O12 Na1 O11 5_565 5_565 101.84(4) ?
O12 Na1 O11 . 5_565 78.16(4) ?
O3 Na1 O11 . . 91.18(4) ?
O3 Na1 O11 5_565 . 88.82(4) ?
O12 Na1 O11 5_565 . 78.16(4) ?
O12 Na1 O11 . . 101.84(4) ?
O11 Na1 O11 5_565 . 180.00(7) ?
O3 Na1 Na4 . 1_565 56.04(3) ?
O3 Na1 Na4 5_565 1_565 123.96(3) ?
O12 Na1 Na4 5_565 1_565 130.22(3) ?
O12 Na1 Na4 . 1_565 49.78(3) ?
O11 Na1 Na4 5_565 1_565 48.58(3) ?
O11 Na1 Na4 . 1_565 131.42(3) ?
O3 Na1 Na4 . 5 123.96(3) ?
O3 Na1 Na4 5_565 5 56.04(3) ?
O12 Na1 Na4 5_565 5 49.78(3) ?
O12 Na1 Na4 . 5 130.22(3) ?
O11 Na1 Na4 5_565 5 131.42(3) ?
O11 Na1 Na4 . 5 48.58(3) ?
Na4 Na1 Na4 1_565 5 180.00(2) ?
O3 Na1 H111 . . 88.4 ?
O3 Na1 H111 5_565 . 91.6 ?
O12 Na1 H111 5_565 . 96.9 ?
O12 Na1 H111 . . 83.1 ?
O11 Na1 H111 5_565 . 161.1 ?
O11 Na1 H111 . . 18.9 ?
Na4 Na1 H111 1_565 . 115.8 ?
Na4 Na1 H111 5 . 64.2 ?
O3 Na1 H11B . . 73.0 ?
O3 Na1 H11B 5_565 . 107.0 ?
O12 Na1 H11B 5_565 . 71.1 ?
O12 Na1 H11B . . 108.9 ?
O11 Na1 H11B 5_565 . 160.1 ?
O11 Na1 H11B . . 19.9 ?
Na4 Na1 H11B 1_565 . 121.6 ?
Na4 Na1 H11B 5 . 58.4 ?
H111 Na1 H11B . . 30.6 ?
O8 Na2 O22 . . 95.19(5) ?
O8 Na2 O5 . 6_556 168.93(5) ?
O22 Na2 O5 . 6_556 90.64(5) ?
O8 Na2 O5 . 2 100.26(5) ?
O22 Na2 O5 . 2 86.37(5) ?
O5 Na2 O5 6_556 2 89.48(5) ?
O8 Na2 O21 . . 84.74(4) ?
O22 Na2 O21 . . 176.60(5) ?
O5 Na2 O21 6_556 . 90.00(4) ?
O5 Na2 O21 2 . 90.30(4) ?
O8 Na2 Na2 . 5_556 144.59(5) ?
O22 Na2 Na2 . 5_556 87.89(4) ?
O5 Na2 Na2 6_556 5_556 44.85(3) ?
O5 Na2 Na2 2 5_556 44.63(3) ?
O21 Na2 Na2 . 5_556 90.21(4) ?
O8 Na2 Na5 . 6_556 125.41(4) ?
O22 Na2 Na5 . 6_556 138.59(4) ?
O5 Na2 Na5 6_556 6_556 47.97(3) ?
O5 Na2 Na5 2 6_556 93.18(4) ?
O21 Na2 Na5 . 6_556 42.23(3) ?
Na2 Na2 Na5 5_556 6_556 64.45(2) ?
O8 Na2 Na5 . 2 101.49(4) ?
O22 Na2 Na5 . 2 41.53(3) ?
O5 Na2 Na5 6_556 2 89.11(4) ?
O5 Na2 Na5 2 2 44.86(3) ?
O21 Na2 Na5 . 2 135.15(4) ?
Na2 Na2 Na5 5_556 2 59.28(2) ?
Na5 Na2 Na5 6_556 2 123.73(2) ?
O8 Na2 H211 . . 84.3 ?
O22 Na2 H211 . . 157.7 ?
O5 Na2 H211 6_556 . 93.8 ?
O5 Na2 H211 2 . 71.8 ?
O21 Na2 H211 . . 18.9 ?
Na2 Na2 H211 5_556 . 80.0 ?
Na5 Na2 H211 6_556 . 50.4 ?
Na5 Na2 H211 2 . 116.6 ?
O8 Na2 H212 . . 67.3 ?
O22 Na2 H212 . . 162.3 ?
O5 Na2 H212 6_556 . 106.3 ?
O5 Na2 H212 2 . 98.9 ?
O21 Na2 H212 . . 18.4 ?
Na2 Na2 H212 5_556 . 107.8 ?
Na5 Na2 H212 6_556 . 58.4 ?
Na5 Na2 H212 2 . 141.3 ?
H211 Na2 H212 . . 29.6 ?
O8 Na2 H221 . . 78.7 ?
O22 Na2 H221 . . 17.9 ?
O5 Na2 H221 6_556 . 105.7 ?
O5 Na2 H221 2 . 96.1 ?
O21 Na2 H221 . . 163.0 ?
Na2 Na2 H221 5_556 . 105.4 ?
Na5 Na2 H221 6_556 . 152.0 ?
Na5 Na2 H221 2 . 53.4 ?
H211 Na2 H221 . . 157.1 ?
H212 Na2 H221 . . 144.6 ?
O2 Na3 O2 . 2 120.30(8) ?
O2 Na3 O31 . 2 147.53(5) ?
O2 Na3 O31 2 2 85.97(4) ?
O2 Na3 O31 . . 85.97(4) ?
O2 Na3 O31 2 . 147.53(5) ?
O31 Na3 O31 2 . 78.02(6) ?
O2 Na3 O4 . . 84.31(4) ?
O2 Na3 O4 2 . 83.51(4) ?
O31 Na3 O4 2 . 119.87(4) ?
O31 Na3 O4 . . 80.41(4) ?
O2 Na3 O4 . 2 83.51(4) ?
O2 Na3 O4 2 2 84.31(4) ?
O31 Na3 O4 2 2 80.41(4) ?
O31 Na3 O4 . 2 119.87(4) ?
O4 Na3 O4 . 2 155.37(7) ?
O2 Na3 Na5 . . 104.12(3) ?
O2 Na3 Na5 2 . 105.40(3) ?
O31 Na3 Na5 2 . 84.53(4) ?
O31 Na3 Na5 . . 45.55(3) ?
O4 Na3 Na5 . . 43.13(3) ?
O4 Na3 Na5 2 . 161.48(4) ?
O2 Na3 Na5 . 2 105.40(3) ?
O2 Na3 Na5 2 2 104.12(3) ?
O31 Na3 Na5 2 2 45.55(3) ?
O31 Na3 Na5 . 2 84.53(4) ?
O4 Na3 Na5 . 2 161.48(4) ?
O4 Na3 Na5 2 2 43.13(3) ?
Na5 Na3 Na5 . 2 118.41(3) ?
O42 Na4 O11 . 5 121.53(5) ?
O42 Na4 O12 . 1_545 154.89(6) ?
O11 Na4 O12 5 1_545 77.79(5) ?
O42 Na4 O41 . . 84.44(4) ?
O11 Na4 O41 5 . 145.99(5) ?
O12 Na4 O41 1_545 . 85.57(4) ?
O42 Na4 O6 . . 88.10(5) ?
O11 Na4 O6 5 . 84.27(5) ?
O12 Na4 O6 1_545 . 111.20(5) ?
O41 Na4 O6 . . 74.34(5) ?
O42 Na4 O3 . 1_545 86.82(5) ?
O11 Na4 O3 5 1_545 81.18(4) ?
O12 Na4 O3 1_545 1_545 80.27(5) ?
O41 Na4 O3 . 1_545 125.19(6) ?
O6 Na4 O3 . 1_545 159.10(5) ?
O42 Na4 Na1 . 1_545 129.79(4) ?
O11 Na4 Na1 5 1_545 49.18(3) ?
O12 Na4 Na1 1_545 1_545 48.66(3) ?
O41 Na4 Na1 . 1_545 132.04(4) ?
O6 Na4 Na1 . 1_545 129.35(4) ?
O3 Na4 Na1 1_545 1_545 45.64(3) ?
O42 Na4 H421 . . 18.8 ?
O11 Na4 H421 5 . 130.1 ?
O12 Na4 H421 1_545 . 136.4 ?
O41 Na4 H421 . . 81.7 ?
O6 Na4 H421 . . 105.1 ?
O3 Na4 H421 1_545 . 73.9 ?
Na1 Na4 H421 1_545 . 119.4 ?
O21 Na5 O4 6 . 96.07(5) ?
O21 Na5 O22 6 2 86.80(5) ?
O4 Na5 O22 . 2 83.71(4) ?
O21 Na5 O51 6 . 112.08(5) ?
O4 Na5 O51 . . 93.32(4) ?
O22 Na5 O51 2 . 161.11(5) ?
O21 Na5 O31 6 . 178.58(5) ?
O4 Na5 O31 . . 83.09(4) ?
O22 Na5 O31 2 . 91.97(5) ?
O51 Na5 O31 . . 69.14(4) ?
O21 Na5 O5 6 . 88.01(4) ?
O4 Na5 O5 . . 162.77(5) ?
O22 Na5 O5 2 . 79.79(4) ?
O51 Na5 O5 . . 100.67(4) ?
O31 Na5 O5 . . 92.47(4) ?
O21 Na5 Na2 6 6 45.38(3) ?
O4 Na5 Na2 . 6 139.98(4) ?
O22 Na5 Na2 2 6 83.76(4) ?
O51 Na5 Na2 . 6 109.59(4) ?
O31 Na5 Na2 . 6 135.19(4) ?
O5 Na5 Na2 . 6 42.81(3) ?
O21 Na5 Na3 6 . 134.47(4) ?
O4 Na5 Na3 . . 47.57(4) ?
O22 Na5 Na3 2 . 65.93(3) ?
O51 Na5 Na3 . . 98.40(4) ?
O31 Na5 Na3 . . 44.21(3) ?
O5 Na5 Na3 . . 119.51(4) ?
Na2 Na5 Na3 6 . 148.72(2) ?
O21 Na5 Na2 6 2 85.72(4) ?
O4 Na5 Na2 . 2 123.06(4) ?
O22 Na5 Na2 2 2 39.43(3) ?
O51 Na5 Na2 . 2 138.34(4) ?
O31 Na5 Na2 . 2 93.78(3) ?
O5 Na5 Na2 . 2 40.38(3) ?
Na2 Na5 Na2 6 2 56.27(2) ?
Na3 Na5 Na2 . 2 93.46(2) ?
O21 Na5 H31B 6 . 161.5 ?
O4 Na5 H31B . . 80.8 ?
O22 Na5 H31B 2 . 110.8 ?
O51 Na5 H31B . . 50.3 ?
O31 Na5 H31B . . 19.5 ?
O5 Na5 H31B . . 100.4 ?
Na2 Na5 H31B 6 . 139.0 ?
Na3 Na5 H31B . . 54.5 ?
Na2 Na5 H31B 2 . 111.4 ?
Na4 O11 Na1 5 . 82.24(4) ?
Na4 O11 H111 5 . 141.9 ?
Na1 O11 H111 . . 94.7 ?
Na4 O11 H11B 5 . 111.7 ?
Na1 O11 H11B . . 84.6 ?
H111 O11 H11B . . 105.7 ?
Na1 O12 Na4 . 1_565 81.56(4) ?
Na1 O12 H121 . . 110.1 ?
Na4 O12 H121 1_565 . 123.7 ?
Na1 O12 H122 . . 116.0 ?
Na4 O12 H122 1_565 . 113.2 ?
H121 O12 H122 . . 109.7 ?
Na5 O21 Na2 6_556 . 92.39(5) ?
Na5 O21 H211 6_556 . 106.7 ?
Na2 O21 H211 . . 91.8 ?
Na5 O21 H212 6_556 . 146.6 ?
Na2 O21 H212 . . 95.0 ?
H211 O21 H212 . . 105.5 ?
Na2 O22 Na5 . 2 99.04(5) ?
Na2 O22 H221 . . 104.5 ?
Na5 O22 H221 2 . 120.1 ?
Na2 O22 H222 . . 119.2 ?
Na5 O22 H222 2 . 107.5 ?
H221 O22 H222 . . 107.1 ?
Na3 O31 Na5 . . 90.24(4) ?
Na3 O31 H31A . . 140.3 ?
Na5 O31 H31A . . 103.5 ?
Na3 O31 H31B . . 113.4 ?
Na5 O31 H31B . . 78.3 ?
H31A O31 H31B . . 105.8 ?
Na4 O41 Na4 . 2 132.60(9) ?
Na4 O41 H411 . . 97.1 ?
Na4 O41 H411 2 . 108.3 ?
Na4 O42 H421 . . 98.2 ?
Na4 O42 H422 . . 105.5 ?
H421 O42 H422 . . 107.9 ?
Na5 O51 H511 . . 134.1 ?
Na5 O51 H512 . . 107.4 ?
H511 O51 H512 . . 107.0 ?

loop_
_geom_bond_atom_site_label_1
_geom_bond_atom_site_label_2
_geom_bond_site_symmetry_2
_geom_bond_distance
_geom_bond_publ_flag
Na1 O3 . 2.3113(11) y
Na1 O3 5_565 2.3113(11) n
Na1 O11 . 2.4177(11) y
Na1 O11 5_565 2.4177(11) n
Na1 O12 . 2.4028(13) y
Na1 O12 5_565 2.4028(13) n
Na2 O5 2 2.3507(13) y
Na2 O5 6_556 2.3417(13) y
Na2 O8 . 2.2818(13) y
Na2 O21 . 2.4546(13) y
Na2 O22 . 2.3253(13) y
Na3 O2 . 2.4259(14) y
Na3 O2 2 2.4259(14) n
Na3 O31 . 2.4430(14) y
Na3 O31 2 2.4430(14) n
Na3 O4 . 2.5862(13) y
Na3 O4 2 2.5862(13) n
Na4 O3 1_545 2.6812(15) y
Na4 O6 . 2.6565(14) y
Na4 O11 5 2.3956(14) y
Na4 O12 1_545 2.4434(15) y
Na4 O41 . 2.4634(11) y
Na4 O42 . 2.3423(15) y
Na5 O4 . 2.3952(13) y
Na5 O5 . 2.5592(13) y
Na5 O21 6 2.3176(13) y
Na5 O22 2 2.4275(14) y
Na5 O31 . 2.5011(14) y
Na5 O51 . 2.4478(14) y
Na1 Na4 1_565 3.1655(8) ?
Na1 Na4 5 3.1655(8) ?
Na1 H111 . 2.6295 ?
Na1 H11B . 2.4858 ?
Na2 Na2 5_556 3.3331(13) ?
Na2 Na5 6_556 3.4453(9) ?
Na2 Na5 2 3.6158(9) ?
Na2 H211 . 2.6231 ?
Na2 H212 . 2.6649 ?
Na2 H221 . 2.6683 ?
Na3 Na5 . 3.5036(8) ?
Na3 Na5 2 3.5036(8) ?
Na4 Na1 1_545 3.1655(8) ?
Na4 H421 . 2.6015 ?
Na5 Na2 6 3.4453(9) ?
Na5 Na2 2 3.6158(9) ?
Na5 H31B . 2.4723 ?
C1 N1 . 1.476(2) ?
C1 C111 . 1.513(2) ?
C1 C2 . 1.530(2) ?
C1 H1 . 0.9800 ?
C2 C22 . 1.537(2) ?
C2 C21 . 1.539(2) ?
C2 H2 . 0.9800 ?
N1 C11 . 1.352(2) ?
N1 N2 . 1.3665(19) ?
N2 C13 . 1.337(2) ?
C11 C12 . 1.371(2) ?
C11 C15 . 1.493(2) ?
C111 C116 . 1.383(2) ?
C111 C112 . 1.389(3) ?
C112 C113 . 1.386(3) ?
C112 H112 . 0.9300 ?
C113 C114 . 1.375(3) ?
C113 H113 . 0.9300 ?
C114 C115 . 1.371(3) ?
C114 H114 . 0.9300 ?
C115 C116 . 1.388(3) ?
C115 H115 . 0.9300 ?
C116 H116 . 0.9300 ?
C12 C13 . 1.395(3) ?
C12 H12 . 0.9300 ?
C13 C14 . 1.500(3) ?
C14 H14A . 0.9600 ?
C14 H14B . 0.9600 ?
C14 H14C . 0.9600 ?
C15 H15A . 0.9600 ?
C15 H15B . 0.9600 ?
C15 H15C . 0.9600 ?
C21 O1 . 1.252(2) ?
C21 O2 . 1.256(2) ?
C22 O3 . 1.245(2) ?
C22 O4 . 1.2676(19) ?
C3 N3 . 1.468(2) ?
C3 C311 . 1.520(2) ?
C3 C4 . 1.533(2) ?
C3 H3 . 0.9800 ?
C4 C41 . 1.533(2) ?
C4 C42 . 1.538(2) ?
C4 H4 . 0.9800 ?
N3 C31 . 1.358(2) ?
N3 N4 . 1.3661(19) ?
N4 C33 . 1.333(2) ?
C31 C32 . 1.371(3) ?
C31 C35 . 1.487(3) ?
C311 C312 . 1.391(2) ?
C311 C316 . 1.391(2) ?
C312 C313 . 1.389(3) ?
C312 H312 . 0.9300 ?
C313 C314 . 1.379(3) ?
C313 H313 . 0.9300 ?
C314 C315 . 1.385(3) ?
C314 H314 . 0.9300 ?
C315 C316 . 1.391(2) ?
C315 H315 . 0.9300 ?
C316 H316 . 0.9300 ?
C32 C33 . 1.393(3) ?
C32 H32 . 0.9300 ?
C33 C34 . 1.497(3) ?
C34 H34A . 0.9600 ?
C34 H34B . 0.9600 ?
C34 H34C . 0.9600 ?
C34 H34D . 0.9600 ?
C34 H34E . 0.9600 ?
C34 H34F . 0.9600 ?
C35 H35A . 0.9600 ?
C35 H35B . 0.9600 ?
C35 H35C . 0.9600 ?
C41 O6 . 1.252(2) ?
C41 O5 . 1.2684(19) ?
C42 O8 . 1.2544(19) ?
C42 O7 . 1.2562(19) ?
O11 Na4 5 2.3956(14) ?
O11 H111 . 0.8553 ?
O11 H11B . 0.8487 ?
O12 Na4 1_565 2.4434(15) ?
O12 H121 . 0.8438 ?
O12 H122 . 0.8399 ?
O21 Na5 6_556 2.3176(13) ?
O21 H211 . 0.8507 ?
O21 H212 . 0.8458 ?
O22 Na5 2 2.4275(14) ?
O22 H221 . 0.8489 ?
O22 H222 . 0.8522 ?
O31 H31A . 0.8540 ?
O31 H31B . 0.8440 ?
O41 Na4 2 2.4634(11) ?
O41 H411 . 0.8398 ?
O42 H421 . 0.8453 ?
O42 H422 . 0.8494 ?
O51 H511 . 0.8572 ?
O51 H512 . 0.8533 ?

loop_
_geom_hbond_atom_site_label_D
_geom_hbond_atom_site_label_H
_geom_hbond_atom_site_label_A
_geom_hbond_site_symmetry_A
_geom_hbond_distance_DH
_geom_hbond_distance_HA
_geom_hbond_distance_DA
_geom_hbond_angle_DHA
O11 H111 O2 2 0.86 1.97 2.7404(16) 148.6
O11 H11B O4 . 0.85 1.88 2.7067(16) 164.5
O12 H121 O1 2 0.84 1.90 2.7391(17) 173.6
O21 H211 O6 2 0.85 1.92 2.7566(17) 166.9
O21 H212 O7 . 0.85 1.97 2.8007(16) 165.2
O22 H221 O31 . 0.85 2.10 2.8381(17) 144.5
O22 H222 O11 2 0.85 2.31 2.9707(16) 135.0
O22 H222 O6 6_556 0.85 2.45 3.0532(18) 128.3
O31 H31A O8 . 0.85 1.87 2.7128(16) 168.6
O31 H31B O51 . 0.84 2.09 2.8085(17) 142.4
O41 H411 O7 . 0.84 2.27 3.1061(16) 171.5
O42 H421 O1 1_545 0.85 1.92 2.7582(17) 175.1
O42 H422 O7 . 0.85 2.03 2.8639(17) 168.1
O51 H511 N4 . 0.86 1.99 2.8424(18) 170.9
O51 H512 N2 . 0.85 1.94 2.7799(18) 169.3
